data_4103175
loop_
_publ_author_name
'Stefan Pfirrmann'
'Christian Limberg'
'Christian Herwig'
'Christina Knispel'
'Beatrice Braun'
'Eckhard Bill'
'Reinhard St\"osser'

_publ_section_title
;
 A Reduced \b-Diketiminato-Ligated Ni3H4 Unit Catalyzing H/D Exchange
;
_journal_name_full 'Journal of the American Chemical Society'
_journal_page_first 13684
_journal_page_last 13691
_journal_paper_doi 10.1021/ja106266v
_journal_volume 132
_journal_year 2010
_chemical_formula_moiety 'C58 H86 K N4 Ni3, C4 H10 O'
_chemical_formula_sum 'C62 H96 K N4 Ni3 O'
_chemical_formula_weight 1128.66
_chemical_name_systematic
; 
 ? 
;
_space_group_IT_number 14
_symmetry_cell_setting monoclinic
_symmetry_space_group_name_Hall '-P 2yn'
_symmetry_space_group_name_H-M 'P 1 21/n 1'
_atom_sites_solution_hydrogens geom
_atom_sites_solution_primary direct
_atom_sites_solution_secondary difmap
_audit_creation_method SHELXL-97
_cell_angle_alpha 90.00
_cell_angle_beta 93.221(5)
_cell_angle_gamma 90.00
_cell_formula_units_Z 4
_cell_length_a 14.0286(8)
_cell_length_b 21.2222(11)
_cell_length_c 20.5735(12)
_cell_measurement_reflns_used 22937
_cell_measurement_temperature 100(2)
_cell_measurement_theta_max 54.51
_cell_measurement_theta_min 3.99
_cell_volume 6115.4(6)
_computing_cell_refinement 'STOE X-AREA'
_computing_data_collection 'STOE X-AREA'
_computing_data_reduction 'STOE X-RED'
_computing_molecular_graphics 'PLATON (1990)'
_computing_publication_material 'SHELXL-97 (Sheldrick, 1997)'
_computing_structure_refinement 'SHELXL-97 (Sheldrick, 1997)'
_computing_structure_solution 'SHELXS-97 (Sheldrick, 1997)'
_diffrn_ambient_temperature 100(2)
_diffrn_measured_fraction_theta_full .999
_diffrn_measured_fraction_theta_max .999
_diffrn_measurement_device_type 'STOE IPDS 2T'
_diffrn_measurement_method 'rotation method'
_diffrn_radiation_monochromator graphite
_diffrn_radiation_source 'fine-focus sealed tube'
_diffrn_radiation_type MoK\a
_diffrn_radiation_wavelength 0.71073
_diffrn_reflns_av_R_equivalents 0.0608
_diffrn_reflns_av_sigmaI/netI 0.0235
_diffrn_reflns_limit_h_max 17
_diffrn_reflns_limit_h_min -17
_diffrn_reflns_limit_k_max 26
_diffrn_reflns_limit_k_min -26
_diffrn_reflns_limit_l_max 25
_diffrn_reflns_limit_l_min -25
_diffrn_reflns_number 128657
_diffrn_reflns_theta_full 25.00
_diffrn_reflns_theta_max 26.00
_diffrn_reflns_theta_min 2.41
_diffrn_standards_decay_% 'no decay'
_exptl_absorpt_coefficient_mu 1.023
_exptl_absorpt_correction_T_max 0.7913
_exptl_absorpt_correction_T_min 0.7354
_exptl_absorpt_correction_type multi-scan
_exptl_absorpt_process_details 'PLATON (1990)'
_exptl_crystal_colour 'dark brown'
_exptl_crystal_density_diffrn 1.226
_exptl_crystal_density_method 'not measured'
_exptl_crystal_description plate
_exptl_crystal_F_000 2428
_exptl_crystal_size_max 0.32
_exptl_crystal_size_mid 0.32
_exptl_crystal_size_min 0.24
_refine_diff_density_max .362
_refine_diff_density_min -.429
_refine_diff_density_rms .044
_refine_ls_extinction_method none
_refine_ls_goodness_of_fit_ref 1.033
_refine_ls_hydrogen_treatment mixed
_refine_ls_matrix_type full
_refine_ls_number_parameters 698
_refine_ls_number_reflns 12022
_refine_ls_number_restraints 0
_refine_ls_restrained_S_all 1.033
_refine_ls_R_factor_all 0.0364
_refine_ls_R_factor_gt 0.0288
_refine_ls_shift/su_max 0.041
_refine_ls_shift/su_mean 0.006
_refine_ls_structure_factor_coef Fsqd
_refine_ls_weighting_details 'calc w=1/[\s^2^(Fo^2^)+(0.0330P)^2^+2.3815P] where P=(Fo^2^+2Fc^2^)/3'
_refine_ls_weighting_scheme calc
_refine_ls_wR_factor_gt 0.0647
_refine_ls_wR_factor_ref 0.0674
_reflns_number_gt 10598
_reflns_number_total 12022
_reflns_threshold_expression >2sigma(I)
_cod_data_source_file ja106266v_si_004.cif
_cod_data_source_block chris164new_raw
_cod_database_code 4103175

loop_
_symmetry_equiv_pos_as_xyz
'x, y, z'
'-x+1/2, y+1/2, -z+1/2'
'-x, -y, -z'
'x-1/2, -y-1/2, z-1/2'

loop_
_atom_site_label
_atom_site_type_symbol
_atom_site_fract_x
_atom_site_fract_y
_atom_site_fract_z
_atom_site_U_iso_or_equiv
_atom_site_adp_type
_atom_site_occupancy
_atom_site_symmetry_multiplicity
_atom_site_calc_flag
_atom_site_refinement_flags
_atom_site_disorder_assembly
_atom_site_disorder_group
C1 C 0.589123(16) 0.457584(11) -0.082426(11) 0.02452(6) Uani 1 1 d . . .
H1C H 0.6483 0.4809 -0.0719 0.037 Uiso 1 1 calc R . .
H1B H 0.5353 0.4871 -0.0857 0.037 Uiso 1 1 calc R . .
H1A H 0.5940 0.4357 -0.1240 0.037 Uiso 1 1 calc R . .
C2 C 0.573396(15) 0.410023(10) -0.029397(10) 0.01895(5) Uani 1 1 d . . .
C3 C 0.481594(15) 0.406044(10) -0.005985(11) 0.02057(6) Uani 1 1 d . . .
H3A H 0.4370 0.4370 -0.0214 0.025 Uiso 1 1 calc R . .
C4 C 0.448600(15) 0.361798(10) 0.037337(11) 0.02061(6) Uani 1 1 d . . .
C5 C 0.343921(15) 0.364770(11) 0.051828(13) 0.02778(6) Uani 1 1 d . . .
H5A H 0.3124 0.3254 0.0379 0.042 Uiso 1 1 calc R . .
H5B H 0.3136 0.4003 0.0283 0.042 Uiso 1 1 calc R . .
H5C H 0.3381 0.3705 0.0987 0.042 Uiso 1 1 calc R . .
C6 C 0.736670(15) 0.379820(10) -0.034446(10) 0.01983(5) Uani 1 1 d . . .
C7 C 0.801088(15) 0.423927(11) -0.005766(11) 0.02275(6) Uani 1 1 d . . .
C8 C 0.894175(16) 0.424372(12) -0.026821(12) 0.02940(7) Uani 1 1 d . . .
H8A H 0.9394 0.4532 -0.0078 0.035 Uiso 1 1 calc R . .
C9 C 0.921555(17) 0.383780(13) -0.074751(12) 0.03249(7) Uani 1 1 d . . .
H9A H 0.9855 0.3842 -0.0876 0.039 Uiso 1 1 calc R . .
C10 C 0.856183(18) 0.342691(12) -0.103935(12) 0.03102(7) Uani 1 1 d . . .
H10A H 0.8752 0.3159 -0.1379 0.037 Uiso 1 1 calc R . .
C11 C 0.762421(16) 0.339704(11) -0.084457(11) 0.02452(6) Uani 1 1 d . . .
C12 C 0.692752(19) 0.292463(12) -0.115867(12) 0.03096(7) Uani 1 1 d . . .
H12A H 0.6324 0.2950 -0.0924 0.037 Uiso 1 1 calc R . .
C13 C 0.66809(2) 0.308278(14) -0.187469(14) 0.04207(8) Uani 1 1 d . . .
H13A H 0.7255 0.3044 -0.2122 0.063 Uiso 1 1 calc R . .
H13B H 0.6438 0.3515 -0.1909 0.063 Uiso 1 1 calc R . .
H13C H 0.6192 0.2790 -0.2051 0.063 Uiso 1 1 calc R . .
C14 C 0.73033(2) 0.225092(13) -0.108850(16) 0.04444(9) Uani 1 1 d . . .
H14C H 0.6820 0.1956 -0.1270 0.067 Uiso 1 1 calc R . .
H14B H 0.7442 0.2156 -0.0627 0.067 Uiso 1 1 calc R . .
H14A H 0.7888 0.2208 -0.1324 0.067 Uiso 1 1 calc R . .
C15 C 0.771523(16) 0.468577(11) 0.047196(12) 0.02620(6) Uani 1 1 d . . .
H15A H 0.7028 0.4794 0.0374 0.031 Uiso 1 1 calc R . .
C16 C 0.828110(18) 0.530611(12) 0.048446(14) 0.03439(7) Uani 1 1 d . . .
H16A H 0.8293 0.5475 0.0042 0.052 Uiso 1 1 calc R . .
H16B H 0.8936 0.5228 0.0657 0.052 Uiso 1 1 calc R . .
H16C H 0.7975 0.5611 0.0763 0.052 Uiso 1 1 calc R . .
C17 C 0.779142(19) 0.437964(13) 0.114418(13) 0.03495(7) Uani 1 1 d . . .
H17C H 0.7548 0.4671 0.1465 0.052 Uiso 1 1 calc R . .
H17B H 0.8461 0.4280 0.1262 0.052 Uiso 1 1 calc R . .
H17A H 0.7414 0.3991 0.1136 0.052 Uiso 1 1 calc R . .
C18 C 0.459066(14) 0.271457(10) 0.105374(11) 0.01889(5) Uani 1 1 d . . .
C19 C 0.424328(15) 0.214965(10) 0.076200(11) 0.02173(6) Uani 1 1 d . . .
C20 C 0.386990(15) 0.168754(11) 0.115899(12) 0.02482(6) Uani 1 1 d . . .
H20A H 0.3643 0.1304 0.0969 0.030 Uiso 1 1 calc R . .
C21 C 0.382236(15) 0.177462(11) 0.182302(12) 0.02571(6) Uani 1 1 d . . .
H21A H 0.3574 0.1452 0.2086 0.031 Uiso 1 1 calc R . .
C22 C 0.414114(15) 0.233639(11) 0.210059(11) 0.02395(6) Uani 1 1 d . . .
H22A H 0.4102 0.2398 0.2556 0.029 Uiso 1 1 calc R . .
C23 C 0.451973(14) 0.281560(10) 0.172488(11) 0.02081(6) Uani 1 1 d . . .
C24 C 0.485959(16) 0.342437(11) 0.205031(11) 0.02516(6) Uani 1 1 d . . .
H24A H 0.4938 0.3746 0.1702 0.030 Uiso 1 1 calc R . .
C25 C 0.583364(19) 0.331997(13) 0.240649(14) 0.03602(7) Uani 1 1 d . . .
H25A H 0.6304 0.3209 0.2091 0.054 Uiso 1 1 calc R . .
H25B H 0.5787 0.2977 0.2722 0.054 Uiso 1 1 calc R . .
H25C H 0.6035 0.3707 0.2635 0.054 Uiso 1 1 calc R . .
C26 C 0.41366(2) 0.368028(13) 0.251820(14) 0.03879(8) Uani 1 1 d . . .
H26C H 0.4347 0.4095 0.2680 0.058 Uiso 1 1 calc R . .
H26B H 0.4093 0.3390 0.2886 0.058 Uiso 1 1 calc R . .
H26A H 0.3509 0.3719 0.2287 0.058 Uiso 1 1 calc R . .
C27 C 0.427275(17) 0.203804(12) 0.003617(12) 0.02780(6) Uani 1 1 d . . .
H27A H 0.4429 0.2448 -0.0172 0.033 Uiso 1 1 calc R . .
C28 C 0.50583(2) 0.156770(15) -0.011383(14) 0.04445(8) Uani 1 1 d . . .
H28A H 0.4921 0.1159 0.0083 0.067 Uiso 1 1 calc R . .
H28B H 0.5675 0.1724 0.0066 0.067 Uiso 1 1 calc R . .
H28C H 0.5081 0.1519 -0.0586 0.067 Uiso 1 1 calc R . .
C29 C 0.33050(2) 0.182062(14) -0.025886(14) 0.03955(8) Uani 1 1 d . . .
H29A H 0.2806 0.2109 -0.0125 0.059 Uiso 1 1 calc R . .
H29B H 0.3171 0.1394 -0.0106 0.059 Uiso 1 1 calc R . .
H29C H 0.3317 0.1820 -0.0735 0.059 Uiso 1 1 calc R . .
C30 C 0.929979(16) 0.017424(11) 0.272320(11) 0.02513(6) Uani 1 1 d . . .
H30C H 0.8821 -0.0151 0.2616 0.038 Uiso 1 1 calc R . .
H30B H 0.9095 0.0428 0.3088 0.038 Uiso 1 1 calc R . .
H30A H 0.9913 -0.0026 0.2845 0.038 Uiso 1 1 calc R . .
C31 C 0.940795(15) 0.059381(10) 0.213836(10) 0.01912(5) Uani 1 1 d . . .
C32 C 1.030709(15) 0.063566(10) 0.188373(11) 0.02158(6) Uani 1 1 d . . .
H32A H 1.0790 0.0368 0.2074 0.026 Uiso 1 1 calc R . .
C33 C 1.057483(15) 0.102895(11) 0.137869(11) 0.02199(6) Uani 1 1 d . . .
C34 C 1.161235(15) 0.102829(12) 0.122163(13) 0.02985(7) Uani 1 1 d . . .
H34A H 1.1672 0.0867 0.0779 0.045 Uiso 1 1 calc R . .
H34B H 1.1976 0.0758 0.1532 0.045 Uiso 1 1 calc R . .
H34C H 1.1863 0.1459 0.1251 0.045 Uiso 1 1 calc R . .
C35 C 0.781204(15) 0.091328(10) 0.225601(10) 0.01977(5) Uani 1 1 d . . .
C36 C 0.709950(15) 0.045399(11) 0.213937(11) 0.02243(6) Uani 1 1 d . . .
C37 C 0.627714(17) 0.048684(12) 0.249291(12) 0.03051(7) Uani 1 1 d . . .
H37A H 0.5791 0.0179 0.2423 0.037 Uiso 1 1 calc R . .
C38 C 0.616322(18) 0.096241(13) 0.294339(12) 0.03744(7) Uani 1 1 d . . .
H38A H 0.5598 0.0982 0.3176 0.045 Uiso 1 1 calc R . .
C39 C 0.68719(2) 0.140866(13) 0.305438(12) 0.03604(7) Uani 1 1 d . . .
H39A H 0.6787 0.1732 0.3365 0.043 Uiso 1 1 calc R . .
C40 C 0.771057(17) 0.139328(11) 0.271843(11) 0.02654(6) Uani 1 1 d . . .
C41 C 0.84910(2) 0.188324(12) 0.286204(13) 0.03376(7) Uani 1 1 d . . .
H41A H 0.9026 0.1789 0.2576 0.041 Uiso 1 1 calc R . .
C42 C 0.88868(3) 0.184520(15) 0.356643(15) 0.05285(10) Uani 1 1 d . . .
H42A H 0.9147 0.1423 0.3653 0.079 Uiso 1 1 calc R . .
H42B H 0.8374 0.1929 0.3859 0.079 Uiso 1 1 calc R . .
H42C H 0.9394 0.2159 0.3640 0.079 Uiso 1 1 calc R . .
C43 C 0.81388(2) 0.254797(13) 0.270318(16) 0.04411(9) Uani 1 1 d . . .
H43C H 0.8659 0.2849 0.2795 0.066 Uiso 1 1 calc R . .
H43B H 0.7603 0.2650 0.2970 0.066 Uiso 1 1 calc R . .
H43A H 0.7928 0.2572 0.2242 0.066 Uiso 1 1 calc R . .
C44 C 0.719756(16) -0.005763(11) 0.163152(12) 0.02588(6) Uani 1 1 d . . .
H44A H 0.7890 -0.0090 0.1543 0.031 Uiso 1 1 calc R . .
C45 C 0.66595(2) 0.012736(13) 0.099405(14) 0.03927(8) Uani 1 1 d . . .
H45A H 0.6926 0.0520 0.0831 0.059 Uiso 1 1 calc R . .
H45B H 0.5982 0.0189 0.1070 0.059 Uiso 1 1 calc R . .
H45C H 0.6725 -0.0208 0.0672 0.059 Uiso 1 1 calc R . .
C46 C 0.68784(2) -0.070439(12) 0.186113(15) 0.03862(8) Uani 1 1 d . . .
H46C H 0.7065 -0.1027 0.1552 0.058 Uiso 1 1 calc R . .
H46B H 0.6183 -0.0708 0.1887 0.058 Uiso 1 1 calc R . .
H46A H 0.7183 -0.0794 0.2292 0.058 Uiso 1 1 calc R . .
C47 C 1.032517(15) 0.179404(11) 0.053970(11) 0.02452(6) Uani 1 1 d . . .
C48 C 1.036095(16) 0.155469(12) -0.009379(12) 0.02832(6) Uani 1 1 d . . .
C49 C 1.062672(19) 0.196421(14) -0.058239(13) 0.03761(7) Uani 1 1 d . . .
H49A H 1.0646 0.1814 -0.1017 0.045 Uiso 1 1 calc R . .
C50 C 1.086138(19) 0.258259(14) -0.044558(14) 0.04225(8) Uani 1 1 d . . .
H50A H 1.1031 0.2856 -0.0786 0.051 Uiso 1 1 calc R . .
C51 C 1.085207(18) 0.280828(13) 0.018469(14) 0.03651(7) Uani 1 1 d . . .
H51A H 1.1028 0.3233 0.0274 0.044 Uiso 1 1 calc R . .
C52 C 1.058771(16) 0.241904(12) 0.068998(12) 0.02842(6) Uani 1 1 d . . .
C53 C 1.056781(18) 0.268398(12) 0.137529(13) 0.03226(7) Uani 1 1 d . . .
H53A H 1.0408 0.2332 0.1674 0.039 Uiso 1 1 calc R . .
C54 C 1.153660(19) 0.295443(14) 0.161278(16) 0.04156(8) Uani 1 1 d . . .
H54A H 1.1694 0.3314 0.1340 0.062 Uiso 1 1 calc R . .
H54B H 1.2029 0.2629 0.1585 0.062 Uiso 1 1 calc R . .
H54C H 1.1508 0.3093 0.2066 0.062 Uiso 1 1 calc R . .
C55 C 0.978819(19) 0.318977(14) 0.140889(16) 0.04409(9) Uani 1 1 d . . .
H55C H 0.9758 0.3337 0.1859 0.066 Uiso 1 1 calc R . .
H55B H 0.9170 0.3010 0.1261 0.066 Uiso 1 1 calc R . .
H55A H 0.9939 0.3545 0.1129 0.066 Uiso 1 1 calc R . .
C56 C 1.010096(17) 0.087682(12) -0.025779(12) 0.02944(7) Uani 1 1 d . . .
H56A H 1.0145 0.0633 0.0159 0.035 Uiso 1 1 calc R . .
C57 C 1.079433(19) 0.057503(14) -0.071456(13) 0.03792(8) Uani 1 1 d . . .
H57A H 1.1450 0.0630 -0.0534 0.057 Uiso 1 1 calc R . .
H57B H 1.0725 0.0778 -0.1143 0.057 Uiso 1 1 calc R . .
H57C H 1.0652 0.0125 -0.0760 0.057 Uiso 1 1 calc R . .
C58 C 0.906905(18) 0.082561(15) -0.053922(14) 0.03984(8) Uani 1 1 d . . .
H58A H 0.8996 0.1072 -0.0942 0.060 Uiso 1 1 calc R . .
H58B H 0.8635 0.0989 -0.0223 0.060 Uiso 1 1 calc R . .
H58C H 0.8916 0.0383 -0.0633 0.060 Uiso 1 1 calc R . .
C59 C 0.35460(2) -0.032438(16) 0.101643(19) 0.05836(11) Uani 1 1 d . . .
H59A H 0.4229 -0.0256 0.0968 0.088 Uiso 1 1 calc R . .
H59B H 0.3187 0.0044 0.0853 0.088 Uiso 1 1 calc R . .
H59C H 0.3336 -0.0698 0.0768 0.088 Uiso 1 1 calc R . .
C60 C 0.33726(3) -0.042016(16) 0.171382(19) 0.06333(12) Uani 1 1 d . A .
H60A H 0.2681 -0.0474 0.1768 0.076 Uiso 1 1 calc R . .
H60B H 0.3706 -0.0805 0.1877 0.076 Uiso 1 1 calc R . .
C61A C 0.37850(3) 0.00106(3) 0.27338(3) 0.05173(15) Uani 0.6381(4) 1 d P A 1
H61A H 0.4216 0.0332 0.2939 0.062 Uiso 0.6381(4) 1 calc PR A 1
H61B H 0.4065 -0.0410 0.2829 0.062 Uiso 0.6381(4) 1 calc PR A 1
C61B C 0.32159(7) 0.02061(4) 0.27825(5) 0.0546(3) Uani 0.3619(4) 1 d P A 2
H61C H 0.3331 0.0640 0.2944 0.066 Uiso 0.3619(4) 1 calc PR A 2
H61D H 0.2518 0.0136 0.2732 0.066 Uiso 0.3619(4) 1 calc PR A 2
C62A C 0.28294(3) 0.00533(3) 0.30144(3) 0.05343(16) Uani 0.6381(4) 1 d P A 1
H62C H 0.2907 0.0036 0.3490 0.080 Uiso 0.6381(4) 1 calc PR A 1
H62A H 0.2431 -0.0300 0.2856 0.080 Uiso 0.6381(4) 1 calc PR A 1
H62B H 0.2523 0.0451 0.2881 0.080 Uiso 0.6381(4) 1 calc PR A 1
C62B C 0.36529(9) -0.02493(5) 0.32405(5) 0.0715(4) Uani 0.3619(4) 1 d P A 2
H62D H 0.3354 -0.0216 0.3658 0.107 Uiso 0.3619(4) 1 calc PR A 2
H62E H 0.4338 -0.0161 0.3304 0.107 Uiso 0.3619(4) 1 calc PR A 2
H62F H 0.3561 -0.0676 0.3066 0.107 Uiso 0.3619(4) 1 calc PR A 2
N1 N 0.644214(12) 0.372772(8) -0.007939(9) 0.01806(5) Uani 1 1 d . . .
N2 N 0.503729(12) 0.317451(8) 0.065805(9) 0.01860(5) Uani 1 1 d . . .
N3 N 0.865354(12) 0.091500(8) 0.188941(9) 0.01847(5) Uani 1 1 d . . .
N4 N 0.996446(12) 0.139936(9) 0.104208(9) 0.02123(5) Uani 1 1 d . . .
K1 K 0.593713(4) 0.162338(3) 0.165267(3) 0.03423(1) Uani 1 1 d . . .
Ni1 Ni 0.636159(2) 0.306970(1) 0.053027(1) 0.01849(1) Uani 1 1 d . . .
Ni2 Ni 0.750922(2) 0.225946(1) 0.082054(1) 0.02222(1) Uani 1 1 d . . .
Ni3 Ni 0.865045(2) 0.147819(1) 0.117465(1) 0.01862(1) Uani 1 1 d . . .
O1 O 0.371192(18) 0.010513(11) 0.206718(12) 0.05837(8) Uani 1 1 d . . .
H101 H 0.84786(19) 0.19069(12) 0.06066(13) 0.0290(7) Uiso 1 1 d . . .
H102 H 0.7399(2) 0.29027(14) 0.04563(15) 0.0420(8) Uiso 1 1 d . . .
H103 H 0.65220(18) 0.25591(12) 0.10370(13) 0.0266(7) Uiso 1 1 d . . .
H104 H 0.7567(2) 0.16196(15) 0.11949(16) 0.0475(9) Uiso 1 1 d . . .

loop_
_atom_site_aniso_label
_atom_site_aniso_U_11
_atom_site_aniso_U_22
_atom_site_aniso_U_33
_atom_site_aniso_U_23
_atom_site_aniso_U_13
_atom_site_aniso_U_12
C1 0.02619(10) 0.02373(10) 0.02371(11) 0.00383(9) 0.00196(9) 0.00206(9)
C2 0.02131(9) 0.01773(9) 0.01751(9) -0.00228(8) -0.00158(8) -0.00040(8)
C3 0.01756(9) 0.01930(9) 0.02458(10) 0.00000(9) -0.00129(8) 0.00316(8)
C4 0.01587(9) 0.02127(10) 0.02460(10) -0.00406(9) 0.00018(8) 0.00088(8)
C5 0.01618(9) 0.02665(11) 0.04073(13) 0.00451(10) 0.00349(9) 0.00330(9)
C6 0.01840(9) 0.02099(10) 0.02046(10) 0.00370(8) 0.00426(8) 0.00077(8)
C7 0.02058(9) 0.02428(10) 0.02357(10) 0.00386(9) 0.00293(8) -0.00048(9)
C8 0.02172(10) 0.03238(12) 0.03452(12) 0.00258(10) 0.00522(9) -0.00630(9)
C9 0.02275(10) 0.04118(13) 0.03485(12) 0.00461(11) 0.01313(9) -0.00088(10)
C10 0.03276(11) 0.03416(12) 0.02748(11) -0.00125(10) 0.01367(9) 0.00292(10)
C11 0.02633(10) 0.02463(10) 0.02316(10) 0.00154(9) 0.00638(9) -0.00017(9)
C12 0.03455(12) 0.02964(12) 0.02945(12) -0.00798(10) 0.00859(10) -0.00364(10)
C13 0.04923(15) 0.04203(14) 0.03444(14) -0.01067(12) -0.00217(12) -0.00109(13)
C14 0.06013(17) 0.02886(13) 0.04482(15) -0.00724(12) 0.00732(14) -0.00380(13)
C15 0.02021(10) 0.02727(11) 0.03090(12) -0.00485(10) -0.00046(9) -0.00195(9)
C16 0.03040(12) 0.02899(12) 0.04304(14) -0.00428(11) -0.00440(11) -0.00382(10)
C17 0.03873(13) 0.03719(13) 0.02936(12) -0.00702(11) 0.00575(11) -0.00136(11)
C18 0.01216(8) 0.01979(9) 0.02496(10) 0.00105(8) 0.00319(8) 0.00165(8)
C19 0.01395(9) 0.02258(10) 0.02869(11) -0.00104(9) 0.00139(8) 0.00100(8)
C20 0.01721(9) 0.02110(10) 0.03631(12) -0.00121(9) 0.00272(9) -0.00365(8)
C21 0.01775(9) 0.02365(10) 0.03655(12) 0.00576(10) 0.00884(9) -0.00216(9)
C22 0.02030(9) 0.02697(11) 0.02533(11) 0.00181(9) 0.00791(8) 0.00043(9)
C23 0.01444(9) 0.02191(10) 0.02649(10) -0.00080(9) 0.00474(8) 0.00052(8)
C24 0.02776(10) 0.02368(10) 0.02465(11) -0.00237(9) 0.00682(9) -0.00289(9)
C25 0.03418(12) 0.03611(13) 0.03711(13) -0.00621(11) -0.00384(11) -0.00713(11)
C26 0.04279(13) 0.03262(13) 0.04289(14) -0.01093(11) 0.01940(11) -0.00355(11)
C27 0.02822(11) 0.02780(11) 0.02730(11) -0.00478(10) 0.00098(10) -0.00323(10)
C28 0.03991(14) 0.05761(17) 0.03644(14) -0.01430(13) 0.00739(12) 0.00994(13)
C29 0.03675(13) 0.04208(14) 0.03872(14) -0.01113(12) -0.00762(12) -0.00497(12)
C30 0.02522(10) 0.02583(11) 0.02422(11) 0.00373(9) 0.00040(9) 0.00375(9)
C31 0.02081(9) 0.01795(9) 0.01815(9) -0.00140(8) -0.00284(8) 0.00046(8)
C32 0.01706(9) 0.02254(10) 0.02469(10) 0.00176(9) -0.00297(8) 0.00345(8)
C33 0.01587(9) 0.02481(10) 0.02514(10) -0.00060(9) -0.00015(8) 0.00155(8)
C34 0.01561(9) 0.03446(12) 0.03948(13) 0.00749(11) 0.00141(9) 0.00387(9)
C35 0.02000(9) 0.02264(10) 0.01691(9) 0.00372(8) 0.00312(8) 0.00424(8)
C36 0.01996(9) 0.02478(10) 0.02302(10) 0.00557(9) 0.00523(8) 0.00405(9)
C37 0.02472(10) 0.03214(12) 0.03586(12) 0.01225(10) 0.01235(9) 0.00315(10)
C38 0.03690(12) 0.04581(14) 0.03179(12) 0.01075(11) 0.02126(10) 0.01432(11)
C39 0.04641(13) 0.03850(13) 0.02432(11) -0.00207(10) 0.01188(10) 0.01354(11)
C40 0.03250(11) 0.02904(11) 0.01811(10) 0.00132(9) 0.00170(9) 0.00708(10)
C41 0.03992(13) 0.03065(12) 0.03009(12) -0.00920(10) -0.00361(11) 0.00537(11)
C42 0.06939(19) 0.04247(15) 0.04381(16) -0.00972(13) -0.02252(14) 0.00908(15)
C43 0.04962(15) 0.03318(13) 0.04800(16) -0.00108(13) -0.01093(13) 0.00104(13)
C44 0.02108(10) 0.02593(11) 0.03101(11) -0.00250(10) 0.00487(9) -0.00214(9)
C45 0.04622(14) 0.03592(13) 0.03517(14) -0.00419(12) -0.00218(12) -0.00055(12)
C46 0.04003(13) 0.02589(12) 0.04992(16) 0.00002(12) 0.00241(12) -0.00447(11)
C47 0.01277(9) 0.03261(11) 0.02871(11) 0.00829(9) 0.00573(8) 0.00414(9)
C48 0.01711(9) 0.03930(12) 0.02914(11) 0.00786(10) 0.00651(9) 0.00792(9)
C49 0.03385(12) 0.05033(15) 0.02993(12) 0.01231(11) 0.01324(10) 0.01072(12)
C50 0.03836(12) 0.04677(14) 0.04370(14) 0.02268(12) 0.02060(11) 0.00907(12)
C51 0.02684(11) 0.03223(12) 0.05185(15) 0.01404(11) 0.01462(11) 0.00328(10)
C52 0.01748(9) 0.03099(11) 0.03760(12) 0.00848(10) 0.00860(9) 0.00430(9)
C53 0.02847(11) 0.02783(11) 0.04120(13) 0.00424(11) 0.00824(10) -0.00353(10)
C54 0.03010(12) 0.04045(14) 0.05385(16) 0.00800(13) -0.00022(12) -0.00090(12)
C55 0.02958(12) 0.04429(15) 0.05900(17) -0.01235(14) 0.00775(12) -0.00055(12)
C56 0.02473(10) 0.04116(13) 0.02283(11) 0.00248(10) 0.00495(9) 0.00511(10)
C57 0.03246(12) 0.04952(15) 0.03263(13) -0.00473(12) 0.00936(10) 0.00483(12)
C58 0.02763(12) 0.05251(16) 0.03920(14) 0.00057(13) 0.00036(11) 0.00321(12)
C59 0.03821(15) 0.05085(17) 0.0863(2) -0.02494(16) 0.00575(16) 0.00449(14)
C60 0.0706(2) 0.04007(16) 0.0768(2) 0.00580(17) -0.01805(19) -0.01144(16)
C61A 0.0359(2) 0.0656(3) 0.0544(3) -0.0094(2) 0.0089(2) -0.0055(2)
C61B 0.0545(5) 0.0435(4) 0.0665(6) -0.0001(4) 0.0087(4) 0.0035(4)
C62A 0.0362(2) 0.0688(3) 0.0560(3) -0.0170(2) 0.0097(2) -0.0104(2)
C62B 0.0993(8) 0.0469(5) 0.0665(6) 0.0055(5) -0.0120(6) -0.0119(5)
N1 0.01520(7) 0.01981(8) 0.01936(8) -0.00117(7) 0.00268(7) -0.00036(7)
N2 0.01617(7) 0.01781(8) 0.02206(8) 0.00107(7) 0.00324(7) 0.00038(7)
N3 0.01618(7) 0.02077(8) 0.01858(8) -0.00005(7) 0.00204(7) 0.00126(7)
N4 0.01625(8) 0.02494(9) 0.02268(9) 0.00413(8) 0.00255(7) 0.00191(7)
K1 0.01972(2) 0.03797(3) 0.04601(3) 0.01915(2) 0.01092(2) 0.00864(2)
Ni1 0.01313(1) 0.02035(1) 0.02232(1) 0.00502(1) 0.00402(1) 0.00207(1)
Ni2 0.01449(1) 0.02618(1) 0.02636(1) 0.00818(1) 0.00444(1) 0.00351(1)
Ni3 0.01284(1) 0.02335(1) 0.01986(1) 0.00503(1) 0.00266(1) 0.00332(1)
O1 0.06964(14) 0.04576(12) 0.05918(13) 0.00113(11) -0.00122(12) -0.01547(11)

loop_
_atom_type_symbol
_atom_type_description
_atom_type_scat_dispersion_real
_atom_type_scat_dispersion_imag
_atom_type_scat_source
C C .0033 .0016 'International Tables Vol C Tables 4.2.6.8 and 6.1.1.4'
H H .0000 .0000 'International Tables Vol C Tables 4.2.6.8 and 6.1.1.4'
N N .0061 .0033 'International Tables Vol C Tables 4.2.6.8 and 6.1.1.4'
K K .2009 .2494 'International Tables Vol C Tables 4.2.6.8 and 6.1.1.4'
Ni Ni .3393 1.1124 'International Tables Vol C Tables 4.2.6.8 and 6.1.1.4'
O O .0106 .0060 'International Tables Vol C Tables 4.2.6.8 and 6.1.1.4'

loop_
_geom_angle_atom_site_label_1
_geom_angle_atom_site_label_2
_geom_angle_atom_site_label_3
_geom_angle
C2 C1 H1C 109.5
C2 C1 H1B 109.5
H1C C1 H1B 109.5
C2 C1 H1A 109.5
H1C C1 H1A 109.5
H1B C1 H1A 109.5
N1 C2 C3 122.35(2)
N1 C2 C1 120.099(19)
C3 C2 C1 117.525(19)
C4 C3 C2 127.26(2)
C4 C3 H3A 116.4
C2 C3 H3A 116.4
N2 C4 C3 123.52(2)
N2 C4 C5 119.18(2)
C3 C4 C5 117.294(19)
C4 C5 H5A 109.5
C4 C5 H5B 109.5
H5A C5 H5B 109.5
C4 C5 H5C 109.5
H5A C5 H5C 109.5
H5B C5 H5C 109.5
C11 C6 C7 121.80(2)
C11 C6 N1 119.332(19)
C7 C6 N1 118.695(19)
C8 C7 C6 117.60(2)
C8 C7 C15 121.01(2)
C6 C7 C15 121.38(2)
C9 C8 C7 121.28(2)
C9 C8 H8A 119.4
C7 C8 H8A 119.4
C10 C9 C8 120.07(2)
C10 C9 H9A 120.0
C8 C9 H9A 120.0
C9 C10 C11 121.17(2)
C9 C10 H10A 119.4
C11 C10 H10A 119.4
C10 C11 C6 118.00(2)
C10 C11 C12 120.09(2)
C6 C11 C12 121.88(2)
C11 C12 C14 111.54(2)
C11 C12 C13 111.70(2)
C14 C12 C13 110.74(2)
C11 C12 H12A 107.5
C14 C12 H12A 107.5
C13 C12 H12A 107.5
C12 C13 H13A 109.5
C12 C13 H13B 109.5
H13A C13 H13B 109.5
C12 C13 H13C 109.5
H13A C13 H13C 109.5
H13B C13 H13C 109.5
C12 C14 H14C 109.5
C12 C14 H14B 109.5
H14C C14 H14B 109.5
C12 C14 H14A 109.5
H14C C14 H14A 109.5
H14B C14 H14A 109.5
C7 C15 C17 112.11(2)
C7 C15 C16 112.63(2)
C17 C15 C16 109.86(2)
C7 C15 H15A 107.3
C17 C15 H15A 107.3
C16 C15 H15A 107.3
C15 C16 H16A 109.5
C15 C16 H16B 109.5
H16A C16 H16B 109.5
C15 C16 H16C 109.5
H16A C16 H16C 109.5
H16B C16 H16C 109.5
C15 C17 H17C 109.5
C15 C17 H17B 109.5
H17C C17 H17B 109.5
C15 C17 H17A 109.5
H17C C17 H17A 109.5
H17B C17 H17A 109.5
C23 C18 C19 120.26(2)
C23 C18 N2 120.647(19)
C19 C18 N2 119.07(2)
C23 C18 K1 78.730(13)
C19 C18 K1 74.411(13)
N2 C18 K1 116.364(13)
C20 C19 C18 118.58(2)
C20 C19 C27 119.90(2)
C18 C19 C27 121.52(2)
C20 C19 K1 72.779(13)
C18 C19 K1 79.726(13)
C27 C19 K1 117.405(15)
C21 C20 C19 121.59(2)
C21 C20 K1 76.866(14)
C19 C20 K1 81.015(13)
C21 C20 H20A 119.2
C19 C20 H20A 119.2
K1 C20 H20A 113.1
C20 C21 C22 119.31(2)
C20 C21 K1 76.668(14)
C22 C21 K1 80.968(13)
C20 C21 H21A 120.3
C22 C21 H21A 120.3
K1 C21 H21A 112.6
C21 C22 C23 121.42(2)
C21 C22 K1 73.045(13)
C23 C22 K1 81.468(13)
C21 C22 H22A 119.3
C23 C22 H22A 119.3
K1 C22 H22A 116.7
C22 C23 C18 118.77(2)
C22 C23 C24 119.59(2)
C18 C23 C24 121.63(2)
C22 C23 K1 73.122(13)
C18 C23 K1 75.963(12)
C24 C23 K1 120.537(14)
C23 C24 C25 109.731(19)
C23 C24 C26 112.01(2)
C25 C24 C26 110.76(2)
C23 C24 H24A 108.1
C25 C24 H24A 108.1
C26 C24 H24A 108.1
C24 C25 H25A 109.5
C24 C25 H25B 109.5
H25A C25 H25B 109.5
C24 C25 H25C 109.5
H25A C25 H25C 109.5
H25B C25 H25C 109.5
C24 C26 H26C 109.5
C24 C26 H26B 109.5
H26C C26 H26B 109.5
C24 C26 H26A 109.5
H26C C26 H26A 109.5
H26B C26 H26A 109.5
C19 C27 C29 111.48(2)
C19 C27 C28 111.13(2)
C29 C27 C28 110.90(2)
C19 C27 H27A 107.7
C29 C27 H27A 107.7
C28 C27 H27A 107.7
C27 C28 H28A 109.5
C27 C28 H28B 109.5
H28A C28 H28B 109.5
C27 C28 H28C 109.5
H28A C28 H28C 109.5
H28B C28 H28C 109.5
C27 C29 H29A 109.5
C27 C29 H29B 109.5
H29A C29 H29B 109.5
C27 C29 H29C 109.5
H29A C29 H29C 109.5
H29B C29 H29C 109.5
C31 C30 H30C 109.5
C31 C30 H30B 109.5
H30C C30 H30B 109.5
C31 C30 H30A 109.5
H30C C30 H30A 109.5
H30B C30 H30A 109.5
N3 C31 C32 122.46(2)
N3 C31 C30 119.528(19)
C32 C31 C30 118.010(19)
C31 C32 C33 127.03(2)
C31 C32 H32A 116.5
C33 C32 H32A 116.5
N4 C33 C32 123.21(2)
N4 C33 C34 119.36(2)
C32 C33 C34 117.43(2)
C33 C34 H34A 109.5
C33 C34 H34B 109.5
H34A C34 H34B 109.5
C33 C34 H34C 109.5
H34A C34 H34C 109.5
H34B C34 H34C 109.5
C40 C35 C36 121.27(2)
C40 C35 N3 118.087(19)
C36 C35 N3 120.612(19)
C40 C35 K1 79.060(14)
C36 C35 K1 72.621(13)
N3 C35 K1 118.309(13)
C37 C36 C35 118.38(2)
C37 C36 C44 120.16(2)
C35 C36 C44 121.45(2)
C37 C36 K1 72.209(14)
C35 C36 K1 81.748(13)
C44 C36 K1 114.579(14)
C38 C37 C36 120.88(2)
C38 C37 K1 77.202(16)
C36 C37 K1 81.322(14)
C38 C37 H37A 119.6
C36 C37 H37A 119.6
K1 C37 H37A 112.2
C39 C38 C37 120.03(2)
C39 C38 K1 82.263(16)
C37 C38 K1 76.071(15)
C39 C38 H38A 120.0
C37 C38 H38A 120.0
K1 C38 H38A 112.1
C38 C39 C40 121.31(2)
C38 C39 K1 71.808(15)
C40 C39 K1 82.455(15)
C38 C39 H39A 119.3
C40 C39 H39A 119.3
K1 C39 H39A 116.9
C39 C40 C35 118.12(2)
C39 C40 C41 120.18(2)
C35 C40 C41 121.70(2)
C39 C40 K1 72.380(15)
C35 C40 K1 75.872(13)
C41 C40 K1 122.694(15)
C43 C41 C42 110.44(2)
C43 C41 C40 111.63(2)
C42 C41 C40 111.52(2)
C43 C41 H41A 107.7
C42 C41 H41A 107.7
C40 C41 H41A 107.7
C41 C42 H42A 109.5
C41 C42 H42B 109.5
H42A C42 H42B 109.5
C41 C42 H42C 109.5
H42A C42 H42C 109.5
H42B C42 H42C 109.5
C41 C43 H43C 109.5
C41 C43 H43B 109.5
H43C C43 H43B 109.5
C41 C43 H43A 109.5
H43C C43 H43A 109.5
H43B C43 H43A 109.5
C36 C44 C46 112.98(2)
C36 C44 C45 110.34(2)
C46 C44 C45 110.94(2)
C36 C44 H44A 107.4
C46 C44 H44A 107.4
C45 C44 H44A 107.4
C44 C45 H45A 109.5
C44 C45 H45B 109.5
H45A C45 H45B 109.5
C44 C45 H45C 109.5
H45A C45 H45C 109.5
H45B C45 H45C 109.5
C44 C46 H46C 109.5
C44 C46 H46B 109.5
H46C C46 H46B 109.5
C44 C46 H46A 109.5
H46C C46 H46A 109.5
H46B C46 H46A 109.5
C48 C47 C52 121.56(2)
C48 C47 N4 119.17(2)
C52 C47 N4 119.19(2)
C49 C48 C47 117.96(2)
C49 C48 C56 120.06(2)
C47 C48 C56 121.96(2)
C50 C49 C48 121.09(3)
C50 C49 H49A 119.5
C48 C49 H49A 119.5
C49 C50 C51 120.43(3)
C49 C50 H50A 119.8
C51 C50 H50A 119.8
C50 C51 C52 120.72(3)
C50 C51 H51A 119.6
C52 C51 H51A 119.6
C51 C52 C47 118.18(2)
C51 C52 C53 119.48(2)
C47 C52 C53 122.32(2)
C52 C53 C54 111.89(2)
C52 C53 C55 110.51(2)
C54 C53 C55 110.20(2)
C52 C53 H53A 108.0
C54 C53 H53A 108.0
C55 C53 H53A 108.0
C53 C54 H54A 109.5
C53 C54 H54B 109.5
H54A C54 H54B 109.5
C53 C54 H54C 109.5
H54A C54 H54C 109.5
H54B C54 H54C 109.5
C53 C55 H55C 109.5
C53 C55 H55B 109.5
H55C C55 H55B 109.5
C53 C55 H55A 109.5
H55C C55 H55A 109.5
H55B C55 H55A 109.5
C48 C56 C57 112.34(2)
C48 C56 C58 111.19(2)
C57 C56 C58 110.97(2)
C48 C56 H56A 107.4
C57 C56 H56A 107.4
C58 C56 H56A 107.4
C56 C57 H57A 109.5
C56 C57 H57B 109.5
H57A C57 H57B 109.5
C56 C57 H57C 109.5
H57A C57 H57C 109.5
H57B C57 H57C 109.5
C56 C58 H58A 109.5
C56 C58 H58B 109.5
H58A C58 H58B 109.5
C56 C58 H58C 109.5
H58A C58 H58C 109.5
H58B C58 H58C 109.5
C60 C59 H59A 109.5
C60 C59 H59B 109.5
H59A C59 H59B 109.5
C60 C59 H59C 109.5
H59A C59 H59C 109.5
H59B C59 H59C 109.5
O1 C60 C59 108.90(3)
O1 C60 H60A 109.9
C59 C60 H60A 109.9
O1 C60 H60B 109.9
C59 C60 H60B 109.9
H60A C60 H60B 108.3
O1 C61A C62A 110.89(4)
O1 C61A H61A 109.5
C62A C61A H61A 109.5
O1 C61A H61B 109.5
C62A C61A H61B 109.5
H61A C61A H61B 108.1
C62B C61B O1 107.58(7)
C62B C61B H61C 110.2
O1 C61B H61C 110.2
C62B C61B H61D 110.2
O1 C61B H61D 110.2
H61C C61B H61D 108.5
C61B C62B H62D 109.5
C61B C62B H62E 109.5
H62D C62B H62E 109.5
C61B C62B H62F 109.5
H62D C62B H62F 109.5
H62E C62B H62F 109.5
C2 N1 C6 119.019(18)
C2 N1 Ni1 126.272(15)
C6 N1 Ni1 114.656(13)
C4 N2 C18 117.898(18)
C4 N2 Ni1 124.646(15)
C18 N2 Ni1 117.305(14)
C31 N3 C35 117.003(18)
C31 N3 Ni3 125.901(15)
C35 N3 Ni3 116.300(14)
C33 N4 C47 118.359(18)
C33 N4 Ni3 125.720(16)
C47 N4 Ni3 115.898(14)
C37 K1 C38 26.727(7)
C37 K1 C20 110.463(7)
C38 K1 C20 111.706(8)
C37 K1 C21 98.296(7)
C38 K1 C21 90.152(8)
C20 K1 C21 26.467(7)
C37 K1 C36 26.469(7)
C38 K1 C36 46.698(7)
C20 K1 C36 128.411(7)
C21 K1 C36 123.261(7)
C37 K1 C22 108.994(8)
C38 K1 C22 90.703(8)
C20 K1 C22 45.745(7)
C21 K1 C22 25.987(6)
C36 K1 C22 135.253(7)
C37 K1 C19 135.952(7)
C38 K1 C19 136.414(7)
C20 K1 C19 26.206(7)
C21 K1 C19 46.470(7)
C36 K1 C19 147.492(6)
C22 K1 C19 53.138(7)
C37 K1 C39 46.030(7)
C38 K1 C39 25.929(7)
C20 K1 C39 131.304(8)
C21 K1 C39 105.744(8)
C36 K1 C39 53.260(7)
C22 K1 C39 95.841(8)
C19 K1 C39 148.968(8)
C37 K1 Ni2 124.244(6)
C38 K1 Ni2 129.371(6)
C20 K1 Ni2 118.894(6)
C21 K1 Ni2 137.267(6)
C36 K1 Ni2 98.390(6)
C22 K1 Ni2 123.414(6)
C19 K1 Ni2 93.459(6)
C39 K1 Ni2 106.929(7)
C37 K1 C18 151.662(7)
C38 K1 C18 135.301(7)
C20 K1 C18 45.694(6)
C21 K1 C18 53.455(6)
C36 K1 C18 173.353(6)
C22 K1 C18 44.962(6)
C19 K1 C18 25.863(6)
C39 K1 C18 131.974(7)
Ni2 K1 C18 84.094(6)
C37 K1 C35 45.503(6)
C38 K1 C35 52.929(7)
C20 K1 C35 153.988(6)
C21 K1 C35 142.247(7)
C36 K1 C35 25.631(6)
C22 K1 C35 140.218(7)
C19 K1 C35 166.279(6)
C39 K1 C35 44.475(7)
Ni2 K1 C35 80.175(5)
C18 K1 C35 160.305(6)
C37 K1 C23 133.206(7)
C38 K1 C23 111.111(7)
C20 K1 C23 52.972(6)
C21 K1 C23 45.595(6)
C36 K1 C23 157.809(6)
C22 K1 C23 25.410(6)
C19 K1 C23 45.280(6)
C39 K1 C23 107.384(7)
Ni2 K1 C23 98.062(6)
C18 K1 C23 25.307(6)
C35 K1 C23 147.312(6)
C37 K1 H103 151.79(6)
C38 K1 H103 142.36(6)
C20 K1 H103 97.42(6)
C21 K1 H103 108.92(6)
C36 K1 H103 127.79(6)
C22 K1 H103 93.29(6)
C19 K1 H103 71.43(6)
C39 K1 H103 116.51(6)
Ni2 K1 H103 30.20(6)
C18 K1 H103 55.67(6)
C35 K1 H103 106.32(6)
C23 K1 H103 67.90(6)
C37 K1 H104 95.44(7)
C38 K1 H104 106.01(7)
C20 K1 H104 138.42(7)
C21 K1 H104 163.70(7)
C36 K1 H104 69.33(7)
C22 K1 H104 151.11(7)
C19 K1 H104 117.25(7)
C39 K1 H104 90.11(7)
Ni2 K1 H104 29.10(7)
C18 K1 H104 112.80(7)
C35 K1 H104 53.42(7)
C23 K1 H104 126.43(7)
H103 K1 H104 59.11(9)
N1 Ni1 N2 95.785(8)
N1 Ni1 Ni2 129.047(6)
N2 Ni1 Ni2 133.887(6)
N1 Ni1 K1 172.905(5)
N2 Ni1 K1 80.088(6)
Ni2 Ni1 K1 54.148(4)
N1 Ni1 H102 90.73(11)
N2 Ni1 H102 172.88(11)
Ni2 Ni1 H102 39.15(11)
K1 Ni1 H102 93.14(11)
N1 Ni1 H103 167.93(10)
N2 Ni1 H103 95.57(10)
Ni2 Ni1 H103 41.02(10)
K1 Ni1 H103 18.37(10)
H102 Ni1 H103 78.16(15)
Ni3 Ni2 Ni1 176.544(2)
Ni3 Ni2 K1 90.826(4)
Ni1 Ni2 K1 87.837(4)
Ni3 Ni2 H101 37.92(9)
Ni1 Ni2 H101 144.61(9)
K1 Ni2 H101 124.44(9)
Ni3 Ni2 H102 143.10(11)
Ni1 Ni2 H102 37.77(11)
K1 Ni2 H102 125.38(11)
H101 Ni2 H102 109.42(15)
Ni3 Ni2 H103 139.63(9)
Ni1 Ni2 H103 38.06(9)
K1 Ni2 H103 51.90(9)
H101 Ni2 H103 176.02(13)
H102 Ni2 H103 73.97(15)
Ni3 Ni2 H104 39.72(12)
Ni1 Ni2 H104 139.38(12)
K1 Ni2 H104 51.78(12)
H101 Ni2 H104 73.36(15)
H102 Ni2 H104 177.15(16)
H103 Ni2 H104 103.23(15)
N4 Ni3 N3 95.546(9)
N4 Ni3 Ni2 131.369(6)
N3 Ni3 Ni2 130.275(6)
N4 Ni3 K1 174.052(6)
N3 Ni3 K1 79.533(7)
Ni2 Ni3 K1 52.450(3)
N4 Ni3 H101 93.27(10)
N3 Ni3 H101 170.79(10)
Ni2 Ni3 H101 42.37(10)
K1 Ni3 H101 91.81(10)
N4 Ni3 H104 170.96(12)
N3 Ni3 H104 93.48(12)
Ni2 Ni3 H104 39.99(12)
K1 Ni3 H104 14.26(12)
H101 Ni3 H104 77.73(16)
C61A O1 C60 113.79(3)
C61A O1 C61B 32.87(4)
C60 O1 C61B 114.32(4)

loop_
_geom_bond_atom_site_label_1
_geom_bond_atom_site_label_2
_geom_bond_distance
C1 C2 1.5116(3)
C1 H1C 0.9800
C1 H1B 0.9800
C1 H1A 0.9800
C2 N1 1.3257(3)
C2 C3 1.4026(3)
C3 C4 1.3916(3)
C3 H3A 0.9500
C4 N2 1.3327(3)
C4 C5 1.5161(3)
C5 H5A 0.9800
C5 H5B 0.9800
C5 H5C 0.9800
C6 C11 1.3985(3)
C6 C7 1.4075(3)
C6 N1 1.4428(3)
C7 C8 1.3988(3)
C7 C15 1.5192(3)
C8 C9 1.3801(4)
C8 H8A 0.9500
C9 C10 1.3784(4)
C9 H9A 0.9500
C10 C11 1.3978(4)
C10 H10A 0.9500
C11 C12 1.5189(3)
C12 C14 1.5279(4)
C12 C13 1.5314(4)
C12 H12A 1.0000
C13 H13A 0.9800
C13 H13B 0.9800
C13 H13C 0.9800
C14 H14C 0.9800
C14 H14B 0.9800
C14 H14A 0.9800
C15 C17 1.5263(4)
C15 C16 1.5368(4)
C15 H15A 1.0000
C16 H16A 0.9800
C16 H16B 0.9800
C16 H16C 0.9800
C17 H17C 0.9800
C17 H17B 0.9800
C17 H17A 0.9800
C18 C23 1.4064(3)
C18 C19 1.4150(3)
C18 N2 1.4371(3)
C18 K1 3.1918(2)
C19 C20 1.3969(3)
C19 C27 1.5148(3)
C19 K1 3.1245(3)
C20 C21 1.3839(4)
C20 K1 3.0215(3)
C20 H20A 0.9500
C21 C22 1.3852(3)
C21 K1 3.0239(3)
C21 H21A 0.9500
C22 C23 1.4000(3)
C22 K1 3.1221(3)
C22 H22A 0.9500
C23 C24 1.5195(3)
C23 K1 3.2266(3)
C24 C25 1.5299(4)
C24 C26 1.5363(4)
C24 H24A 1.0000
C25 H25A 0.9800
C25 H25B 0.9800
C25 H25C 0.9800
C26 H26C 0.9800
C26 H26B 0.9800
C26 H26A 0.9800
C27 C29 1.5270(4)
C27 C28 1.5311(4)
C27 H27A 1.0000
C28 H28A 0.9800
C28 H28B 0.9800
C28 H28C 0.9800
C29 H29A 0.9800
C29 H29B 0.9800
C29 H29C 0.9800
C30 C31 1.5113(3)
C30 H30C 0.9800
C30 H30B 0.9800
C30 H30A 0.9800
C31 N3 1.3365(3)
C31 C32 1.3956(3)
C32 C33 1.4004(3)
C32 H32A 0.9500
C33 N4 1.3282(3)
C33 C34 1.5085(3)
C34 H34A 0.9800
C34 H34B 0.9800
C34 H34C 0.9800
C35 C40 1.4065(3)
C35 C36 1.4071(3)
C35 N3 1.4362(3)
C35 K1 3.2192(3)
C36 C37 1.3997(3)
C36 C44 1.5184(3)
C36 K1 3.1044(3)
C37 C38 1.3855(4)
C37 K1 2.9901(3)
C37 H37A 0.9500
C38 C39 1.3827(4)
C38 K1 3.0042(3)
C38 H38A 0.9500
C39 C40 1.3980(4)
C39 K1 3.1335(3)
C39 H39A 0.9500
C40 C41 1.5267(4)
C40 K1 3.2592(3)
C41 C43 1.5241(4)
C41 C42 1.5246(4)
C41 H41A 1.0000
C42 H42A 0.9800
C42 H42B 0.9800
C42 H42C 0.9800
C43 H43C 0.9800
C43 H43B 0.9800
C43 H43A 0.9800
C44 C46 1.5269(4)
C44 C45 1.5273(4)
C44 H44A 1.0000
C45 H45A 0.9800
C45 H45B 0.9800
C45 H45C 0.9800
C46 H46C 0.9800
C46 H46B 0.9800
C46 H46A 0.9800
C47 C48 1.4023(4)
C47 C52 1.4063(3)
C47 N4 1.4438(3)
C48 C49 1.3953(4)
C48 C56 1.5174(4)
C49 C50 1.3782(4)
C49 H49A 0.9500
C50 C51 1.3831(4)
C50 H50A 0.9500
C51 C52 1.3942(4)
C51 H51A 0.9500
C52 C53 1.5196(4)
C53 C54 1.5299(4)
C53 C55 1.5368(4)
C53 H53A 1.0000
C54 H54A 0.9800
C54 H54B 0.9800
C54 H54C 0.9800
C55 H55C 0.9800
C55 H55B 0.9800
C55 H55A 0.9800
C56 C57 1.5304(4)
C56 C58 1.5325(4)
C56 H56A 1.0000
C57 H57A 0.9800
C57 H57B 0.9800
C57 H57C 0.9800
C58 H58A 0.9800
C58 H58B 0.9800
C58 H58C 0.9800
C59 C60 1.4826(6)
C59 H59A 0.9800
C59 H59B 0.9800
C59 H59C 0.9800
C60 O1 1.3996(4)
C60 H60A 0.9900
C60 H60B 0.9900
C61A O1 1.3841(6)
C61A C62A 1.4919(7)
C61A H61A 0.9900
C61A H61B 0.9900
C61B C62B 1.4604(14)
C61B O1 1.6765(10)
C61B H61C 0.9900
C61B H61D 0.9900
C62A H62C 0.9800
C62A H62A 0.9800
C62A H62B 0.9800
C62B H62D 0.9801
C62B H62E 0.9801
C62B H62F 0.9801
N1 Ni1 1.88468(19)
N2 Ni1 1.9039(2)
N3 Ni3 1.89479(19)
N4 Ni3 1.8860(2)
K1 Ni2 3.16880(16)
K1 H103 2.517(3)
K1 H104 2.521(3)
Ni1 Ni2 2.40775(10)
Ni1 H102 1.514(3)
Ni1 H103 1.512(3)
Ni2 Ni3 2.3900
Ni2 H101 1.634(3)
Ni2 H102 1.561(3)
Ni2 H103 1.609(3)
Ni2 H104 1.561(3)
Ni3 H101 1.490(3)
Ni3 H104 1.552(3)
